data_7709137
loop_
_publ_author_name
'P\'erez-Lourido, Paulo'
'Madarasi, Enik\>o'
'Antal, Fanni'
'Esteban-G\'omez, David'
'Wang, Gaoji'
'Angelovski, Goran'
'Platas-Iglesias, Carlos'
'Tircs\'o, Gyula'
'Valencia, Laura'

_publ_section_title
;
 Stable and inert macrocyclic cobalt(II) and nickel(II) complexes with
 paraCEST response.
;
_journal_issue 4
_journal_name_full 'Dalton transactions (Cambridge, England : 2003)'
_journal_page_first 1580
_journal_page_last 1593
_journal_paper_doi 10.1039/d1dt03217h
_journal_volume 51
_journal_year 2022
_chemical_formula_moiety 'C15 H24 N6 Ni O2, 2(Cl O4)'
_chemical_formula_sum 'C15 H24 Cl2 N6 Ni O10'
_chemical_formula_weight 578.01
_space_group_crystal_system triclinic
_space_group_IT_number 2
_space_group_name_Hall '-P 1'
_space_group_name_H-M_alt 'P -1'
_atom_sites_solution_hydrogens geom
_atom_sites_solution_primary dual
_audit_creation_date 2021-09-06
_audit_creation_method
;
Olex2 1.2
(compiled 2018.05.29 svn.r3508 for OlexSys, GUI svn.r5506)
;
_audit_update_record
;
2021-09-07 deposited with the CCDC.	2021-12-22 downloaded from the CCDC.
;
_cell_angle_alpha 66.997(2)
_cell_angle_beta 78.831(2)
_cell_angle_gamma 85.433(2)
_cell_formula_units_Z 2
_cell_length_a 10.2809(6)
_cell_length_b 10.4879(6)
_cell_length_c 11.4557(7)
_cell_measurement_reflns_used 9977
_cell_measurement_temperature 116(2)
_cell_measurement_theta_max 28.32
_cell_measurement_theta_min 2.55
_cell_volume 1115.45(12)
_computing_cell_refinement 'Bruker SAINT'
_computing_data_collection 'Bruker APEX3'
_computing_data_reduction 'Bruker SAINT'
_computing_molecular_graphics 'Olex2 (Dolomanov et al., 2009)'
_computing_publication_material 'Olex2 (Dolomanov et al., 2009)'
_computing_structure_refinement 'XL (Sheldrick, 2008)'
_computing_structure_solution 'ShelXT (Sheldrick, 2015)'
_diffrn_ambient_temperature 115.92
_diffrn_measured_fraction_theta_full 0.999
_diffrn_measured_fraction_theta_max 0.998
_diffrn_measurement_device_type 'Bruker D8 Venture Photon 100 CMOS'
_diffrn_measurement_method '\f and \w scans'
_diffrn_radiation_monochromator 'Incoatec HeliosTM multilayer optics'
_diffrn_radiation_type MoK\a
_diffrn_radiation_wavelength 0.71073
_diffrn_reflns_av_R_equivalents 0.0269
_diffrn_reflns_av_unetI/netI 0.0151
_diffrn_reflns_Laue_measured_fraction_full 0.999
_diffrn_reflns_Laue_measured_fraction_max 0.998
_diffrn_reflns_limit_h_max 13
_diffrn_reflns_limit_h_min -13
_diffrn_reflns_limit_k_max 13
_diffrn_reflns_limit_k_min -14
_diffrn_reflns_limit_l_max 15
_diffrn_reflns_limit_l_min -15
_diffrn_reflns_number 43397
_diffrn_reflns_point_group_measured_fraction_full 0.999
_diffrn_reflns_point_group_measured_fraction_max 0.998
_diffrn_reflns_theta_full 25.242
_diffrn_reflns_theta_max 28.336
_diffrn_reflns_theta_min 2.264
_exptl_absorpt_coefficient_mu 1.176
_exptl_absorpt_correction_T_max 0.7457
_exptl_absorpt_correction_T_min 0.6414
_exptl_absorpt_correction_type multi-scan
_exptl_absorpt_process_details
'SADABS-2016/2 (Bruker,2016/2) was used for absorption correction. wR2(int) was 0.1254 before and 0.0384 after correction. The Ratio of minimum to maximum transmission is 0.8601. The \l/2 correction factor is Not present.'
_exptl_crystal_colour purple
_exptl_crystal_density_diffrn 1.721
_exptl_crystal_density_method 'not measured'
_exptl_crystal_description prism
_exptl_crystal_F_000 596
_exptl_crystal_size_max 0.223
_exptl_crystal_size_mid 0.197
_exptl_crystal_size_min 0.185
_refine_diff_density_max 1.554
_refine_diff_density_min -1.118
_refine_diff_density_rms 0.084
_refine_ls_extinction_method none
_refine_ls_goodness_of_fit_ref 1.030
_refine_ls_hydrogen_treatment constr
_refine_ls_matrix_type full
_refine_ls_number_parameters 307
_refine_ls_number_reflns 5553
_refine_ls_number_restraints 0
_refine_ls_restrained_S_all 1.030
_refine_ls_R_factor_all 0.0334
_refine_ls_R_factor_gt 0.0324
_refine_ls_shift/su_max 0.001
_refine_ls_shift/su_mean 0.000
_refine_ls_structure_factor_coef Fsqd
_refine_ls_weighting_details 'w=1/[\s^2^(Fo^2^)+(0.0364P)^2^+1.6665P] where P=(Fo^2^+2Fc^2^)/3'
_refine_ls_weighting_scheme calc
_refine_ls_wR_factor_gt 0.0792
_refine_ls_wR_factor_ref 0.0798
_reflns_Friedel_coverage 0.000
_reflns_number_gt 5358
_reflns_number_total 5553
_reflns_threshold_expression 'I > 2\s(I)'
_cod_data_source_file d1dt03217h2.cif
_cod_data_source_block 32037901_0m
_cod_depositor_comments 'Adding full bibliography for 7709136--7709139.cif.'
_cod_database_code 7709137
_shelx_shelxl_version_number 2018/3
_shelx_space_group_comment
;
The symmetry employed for this shelxl refinement is uniquely defined
by the following loop, which should always be used as a source of
symmetry information in preference to the above space-group names.
They are only intended as comments.
;
_shelx_estimated_absorpt_t_max 0.812
_shelx_estimated_absorpt_t_min 0.780
_olex2_refinement_description
;
1. Fixed Uiso
 At 1.2 times of:
  All C(H) groups, All C(H,H) groups, All N(H) groups, All N(H,H) groups
2.a Ternary CH refined with riding coordinates:
 N3(H3A)
2.b Secondary CH2 refined with riding coordinates:
 C6(H6A,H6B), C7(H7A,H7B), C8(H8A,H8B), C9(H9A,H9B), C10(H10A,H10B), C11(H11A,
 H11B), C12(H12A,H12B), C14(H14A,H14B)
2.c Aromatic/amide H refined with riding coordinates:
 C2(H2), C3(H3), C4(H4)
2.d X=CH2 refined with riding coordinates:
 N5(H5A,H5B), N6(H6C,H6D)
;
_olex2_submission_special_instructions 'No special instructions were received'

loop_
_space_group_symop_operation_xyz
'x, y, z'
'-x, -y, -z'

loop_
_atom_site_label
_atom_site_type_symbol
_atom_site_fract_x
_atom_site_fract_y
_atom_site_fract_z
_atom_site_U_iso_or_equiv
_atom_site_adp_type
_atom_site_occupancy
_atom_site_site_symmetry_order
_atom_site_calc_flag
_atom_site_refinement_flags_posn
_atom_site_refinement_flags_adp
_atom_site_refinement_flags_occupancy
_atom_site_disorder_assembly
_atom_site_disorder_group
Ni1 Ni 0.24981(2) 0.67817(2) 0.37904(2) 0.00954(6) Uani 1 1 d . . . . .
C1 C 0.03340(16) 0.74667(17) 0.23825(16) 0.0133(3) Uani 1 1 d . . . . .
C2 C -0.02746(18) 0.7889(2) 0.13119(18) 0.0198(4) Uani 1 1 d . . . . .
H2 H -0.118218 0.815650 0.136548 0.024 Uiso 1 1 calc R . . . .
C3 C 0.0481(2) 0.7912(2) 0.01551(19) 0.0237(4) Uani 1 1 d . . . . .
H3 H 0.008739 0.819289 -0.059238 0.028 Uiso 1 1 calc R . . . .
C4 C 0.18096(19) 0.7526(2) 0.00901(17) 0.0199(4) Uani 1 1 d . . . . .
H4 H 0.233060 0.753378 -0.069419 0.024 Uiso 1 1 calc R . . . .
C5 C 0.23575(17) 0.71274(18) 0.11975(16) 0.0136(3) Uani 1 1 d . . . . .
C6 C 0.37814(17) 0.66708(19) 0.12642(16) 0.0157(3) Uani 1 1 d . . . . .
H6A H 0.388832 0.572319 0.126685 0.019 Uiso 1 1 calc R . . . .
H6B H 0.436269 0.729451 0.048579 0.019 Uiso 1 1 calc R . . . .
C7 C 0.49813(17) 0.79398(19) 0.21519(18) 0.0175(3) Uani 1 1 d . . . . .
H7A H 0.563783 0.812998 0.134825 0.021 Uiso 1 1 calc R . . . .
H7B H 0.546662 0.778951 0.286197 0.021 Uiso 1 1 calc R . . . .
C8 C 0.40398(18) 0.91729(19) 0.20013(18) 0.0185(3) Uani 1 1 d . . . . .
H8A H 0.453822 1.000692 0.185608 0.022 Uiso 1 1 calc R . . . .
H8B H 0.359752 0.936901 0.125402 0.022 Uiso 1 1 calc R . . . .
C9 C 0.18002(18) 0.96442(18) 0.31113(18) 0.0175(3) Uani 1 1 d . . . . .
H9A H 0.145916 0.973484 0.233134 0.021 Uiso 1 1 calc R . . . .
H9B H 0.196482 1.058316 0.306098 0.021 Uiso 1 1 calc R . . . .
C10 C 0.08046(18) 0.88865(18) 0.43143(17) 0.0160(3) Uani 1 1 d . . . . .
H10A H 0.112017 0.889008 0.507651 0.019 Uiso 1 1 calc R . . . .
H10B H -0.005380 0.938686 0.425941 0.019 Uiso 1 1 calc R . . . .
C11 C -0.03664(16) 0.73428(19) 0.37100(17) 0.0150(3) Uani 1 1 d . . . . .
H11A H -0.102831 0.809749 0.363185 0.018 Uiso 1 1 calc R . . . .
H11B H -0.084180 0.644876 0.414842 0.018 Uiso 1 1 calc R . . . .
C12 C 0.48971(16) 0.53766(18) 0.30752(16) 0.0149(3) Uani 1 1 d . . . . .
H12A H 0.548047 0.551555 0.360881 0.018 Uiso 1 1 calc R . . . .
H12B H 0.545256 0.507330 0.242125 0.018 Uiso 1 1 calc R . . . .
C13 C 0.38624(17) 0.42806(18) 0.39198(16) 0.0136(3) Uani 1 1 d . . . . .
C14 C 0.02427(17) 0.65690(19) 0.58731(16) 0.0156(3) Uani 1 1 d . . . . .
H14A H -0.019959 0.570997 0.599505 0.019 Uiso 1 1 calc R . . . .
H14B H -0.037700 0.708410 0.630911 0.019 Uiso 1 1 calc R . . . .
C15 C 0.15097(17) 0.62105(17) 0.64498(16) 0.0138(3) Uani 1 1 d . . . . .
N1 N 0.16179(14) 0.70991(15) 0.23058(14) 0.0120(3) Uani 1 1 d . . . . .
N2 N 0.42109(13) 0.66802(15) 0.24366(13) 0.0120(3) Uani 1 1 d . . . . .
N3 N 0.30408(15) 0.88158(15) 0.32016(14) 0.0148(3) Uani 1 1 d . . . . .
H3A H 0.346134 0.890769 0.388219 0.018 Uiso 1 1 calc R . . . .
N4 N 0.05976(14) 0.74233(15) 0.44912(14) 0.0122(3) Uani 1 1 d . . . . .
N5 N 0.13467(16) 0.57320(17) 0.77163(15) 0.0191(3) Uani 1 1 d . . . . .
H5A H 0.203986 0.547877 0.810260 0.023 Uiso 1 1 calc R . . . .
H5B H 0.054467 0.566552 0.817610 0.023 Uiso 1 1 calc R . . . .
N6 N 0.42497(16) 0.29780(16) 0.42560(16) 0.0201(3) Uani 1 1 d . . . . .
H6C H 0.369755 0.231041 0.477756 0.024 Uiso 1 1 calc R . . . .
H6D H 0.506068 0.277526 0.395915 0.024 Uiso 1 1 calc R . . . .
O1 O 0.27234(12) 0.46349(13) 0.43092(12) 0.0155(2) Uani 1 1 d . . . . .
O2 O 0.26200(12) 0.63326(13) 0.57374(12) 0.0151(2) Uani 1 1 d . . . . .
O3 O 0.62128(16) 0.17053(17) 0.28295(15) 0.0313(3) Uani 1 1 d . . . . .
O4 O 0.84155(14) 0.09768(16) 0.29627(14) 0.0249(3) Uani 1 1 d . . . . .
O5 O 0.68535(17) -0.05442(17) 0.29702(18) 0.0333(4) Uani 1 1 d . . . . .
O6 O 0.67339(18) 0.00353(18) 0.47692(14) 0.0344(4) Uani 1 1 d . . . . .
O7 O -0.32441(15) 0.53105(16) 1.03582(14) 0.0262(3) Uani 1 1 d . . . . .
O8 O -0.27165(19) 0.76736(18) 0.96271(18) 0.0376(4) Uani 1 1 d . . . . .
O9 O -0.2915(3) 0.6671(2) 0.8145(2) 0.0731(9) Uani 1 1 d . . . . .
O10 O -0.11403(19) 0.6096(2) 0.9257(3) 0.0588(6) Uani 1 1 d . . . . .
Cl1 Cl 0.70500(4) 0.05478(4) 0.33792(4) 0.01719(9) Uani 1 1 d . . . . .
Cl2 Cl -0.25371(5) 0.64622(5) 0.93264(4) 0.01988(10) Uani 1 1 d . . . . .

loop_
_atom_site_aniso_label
_atom_site_aniso_U_11
_atom_site_aniso_U_22
_atom_site_aniso_U_33
_atom_site_aniso_U_23
_atom_site_aniso_U_13
_atom_site_aniso_U_12
Ni1 0.00824(10) 0.01112(11) 0.00924(10) -0.00438(8) -0.00131(7) 0.00199(7)
C1 0.0113(7) 0.0147(7) 0.0153(8) -0.0069(6) -0.0037(6) 0.0013(6)
C2 0.0144(8) 0.0267(9) 0.0200(9) -0.0094(7) -0.0080(7) 0.0037(7)
C3 0.0216(9) 0.0342(11) 0.0168(8) -0.0093(8) -0.0098(7) 0.0043(8)
C4 0.0206(9) 0.0276(9) 0.0120(8) -0.0076(7) -0.0048(6) 0.0026(7)
C5 0.0135(7) 0.0158(8) 0.0117(7) -0.0058(6) -0.0025(6) 0.0012(6)
C6 0.0131(7) 0.0234(9) 0.0110(7) -0.0079(6) -0.0018(6) 0.0032(6)
C7 0.0131(7) 0.0190(8) 0.0178(8) -0.0044(7) -0.0004(6) -0.0047(6)
C8 0.0191(8) 0.0155(8) 0.0173(8) -0.0028(7) -0.0006(7) -0.0039(6)
C9 0.0215(8) 0.0119(7) 0.0203(8) -0.0065(6) -0.0072(7) 0.0042(6)
C10 0.0179(8) 0.0143(8) 0.0194(8) -0.0102(7) -0.0065(6) 0.0070(6)
C11 0.0094(7) 0.0209(8) 0.0170(8) -0.0099(7) -0.0033(6) 0.0035(6)
C12 0.0095(7) 0.0182(8) 0.0136(7) -0.0038(6) -0.0005(6) 0.0039(6)
C13 0.0132(7) 0.0158(8) 0.0114(7) -0.0055(6) -0.0020(6) 0.0026(6)
C14 0.0117(7) 0.0208(8) 0.0129(7) -0.0069(6) 0.0002(6) 0.0041(6)
C15 0.0147(7) 0.0127(7) 0.0132(7) -0.0053(6) -0.0016(6) 0.0039(6)
N1 0.0107(6) 0.0136(6) 0.0124(6) -0.0060(5) -0.0025(5) 0.0016(5)
N2 0.0092(6) 0.0149(7) 0.0106(6) -0.0039(5) -0.0018(5) 0.0009(5)
N3 0.0157(7) 0.0143(7) 0.0148(7) -0.0054(5) -0.0042(5) 0.0003(5)
N4 0.0113(6) 0.0144(6) 0.0121(6) -0.0066(5) -0.0028(5) 0.0035(5)
N5 0.0161(7) 0.0253(8) 0.0123(7) -0.0049(6) -0.0009(5) 0.0039(6)
N6 0.0179(7) 0.0159(7) 0.0222(8) -0.0056(6) 0.0005(6) 0.0048(6)
O1 0.0120(5) 0.0136(6) 0.0180(6) -0.0055(5) 0.0023(4) 0.0018(4)
O2 0.0121(5) 0.0199(6) 0.0114(5) -0.0051(5) -0.0015(4) 0.0048(4)
O3 0.0288(8) 0.0307(8) 0.0294(8) -0.0103(7) -0.0032(6) 0.0166(6)
O4 0.0204(7) 0.0295(7) 0.0238(7) -0.0070(6) -0.0075(5) -0.0024(6)
O5 0.0382(9) 0.0292(8) 0.0470(10) -0.0259(7) -0.0179(8) 0.0015(7)
O6 0.0455(10) 0.0387(9) 0.0158(7) -0.0031(6) -0.0053(6) -0.0210(7)
O7 0.0260(7) 0.0289(8) 0.0171(6) -0.0036(6) 0.0020(5) -0.0046(6)
O8 0.0443(10) 0.0273(8) 0.0424(10) -0.0188(7) -0.0006(8) 0.0039(7)
O9 0.135(2) 0.0565(14) 0.0283(10) 0.0031(9) -0.0423(13) -0.0374(15)
O10 0.0243(9) 0.0610(13) 0.0899(17) -0.0429(13) 0.0245(10) -0.0058(9)
Cl1 0.0205(2) 0.01622(19) 0.01687(19) -0.00695(15) -0.00719(15) 0.00126(15)
Cl2 0.0238(2) 0.0229(2) 0.01196(19) -0.00639(16) -0.00074(15) -0.00230(16)

loop_
_atom_type_symbol
_atom_type_description
_atom_type_scat_dispersion_real
_atom_type_scat_dispersion_imag
_atom_type_scat_source
C C 0.0033 0.0016 'International Tables Vol C Tables 4.2.6.8 and 6.1.1.4'
H H 0.0000 0.0000 'International Tables Vol C Tables 4.2.6.8 and 6.1.1.4'
Cl Cl 0.1484 0.1585 'International Tables Vol C Tables 4.2.6.8 and 6.1.1.4'
N N 0.0061 0.0033 'International Tables Vol C Tables 4.2.6.8 and 6.1.1.4'
Ni Ni 0.3393 1.1124 'International Tables Vol C Tables 4.2.6.8 and 6.1.1.4'
O O 0.0106 0.0060 'International Tables Vol C Tables 4.2.6.8 and 6.1.1.4'

loop_
_geom_angle_atom_site_label_1
_geom_angle_atom_site_label_2
_geom_angle_atom_site_label_3
_geom_angle
_geom_angle_site_symmetry_1
_geom_angle_site_symmetry_3
_geom_angle_publ_flag
N1 Ni1 N2 81.52(6) . . ?
N1 Ni1 N3 95.03(6) . . ?
N1 Ni1 N4 80.63(6) . . ?
N1 Ni1 O1 95.64(5) . . ?
N1 Ni1 O2 156.64(5) . . ?
N3 Ni1 N2 84.34(6) . . ?
N3 Ni1 N4 85.60(6) . . ?
N3 Ni1 O1 158.33(5) . . ?
N3 Ni1 O2 93.03(5) . . ?
N4 Ni1 N2 158.62(5) . . ?
O1 Ni1 N2 78.65(5) . . ?
O1 Ni1 N4 114.74(5) . . ?
O1 Ni1 O2 84.49(5) . . ?
O2 Ni1 N2 121.14(5) . . ?
O2 Ni1 N4 78.18(5) . . ?
C2 C1 C11 124.24(15) . . ?
N1 C1 C2 120.97(16) . . ?
N1 C1 C11 114.77(14) . . ?
C1 C2 H2 120.9 . . ?
C1 C2 C3 118.15(17) . . ?
C3 C2 H2 120.9 . . ?
C2 C3 H3 119.9 . . ?
C4 C3 C2 120.27(17) . . ?
C4 C3 H3 119.9 . . ?
C3 C4 H4 120.8 . . ?
C5 C4 C3 118.46(17) . . ?
C5 C4 H4 120.8 . . ?
C4 C5 C6 123.91(15) . . ?
N1 C5 C4 120.70(16) . . ?
N1 C5 C6 115.37(14) . . ?
C5 C6 H6A 109.1 . . ?
C5 C6 H6B 109.1 . . ?
H6A C6 H6B 107.8 . . ?
N2 C6 C5 112.50(13) . . ?
N2 C6 H6A 109.1 . . ?
N2 C6 H6B 109.1 . . ?
H7A C7 H7B 108.2 . . ?
C8 C7 H7A 109.8 . . ?
C8 C7 H7B 109.8 . . ?
N2 C7 H7A 109.8 . . ?
N2 C7 H7B 109.8 . . ?
N2 C7 C8 109.54(14) . . ?
C7 C8 H8A 110.1 . . ?
C7 C8 H8B 110.1 . . ?
H8A C8 H8B 108.5 . . ?
N3 C8 C7 107.82(14) . . ?
N3 C8 H8A 110.1 . . ?
N3 C8 H8B 110.1 . . ?
H9A C9 H9B 108.5 . . ?
C10 C9 H9A 110.3 . . ?
C10 C9 H9B 110.3 . . ?
N3 C9 H9A 110.3 . . ?
N3 C9 H9B 110.3 . . ?
N3 C9 C10 107.12(14) . . ?
C9 C10 H10A 109.1 . . ?
C9 C10 H10B 109.1 . . ?
H10A C10 H10B 107.8 . . ?
N4 C10 C9 112.51(14) . . ?
N4 C10 H10A 109.1 . . ?
N4 C10 H10B 109.1 . . ?
C1 C11 H11A 109.5 . . ?
C1 C11 H11B 109.5 . . ?
H11A C11 H11B 108.1 . . ?
N4 C11 C1 110.69(13) . . ?
N4 C11 H11A 109.5 . . ?
N4 C11 H11B 109.5 . . ?
H12A C12 H12B 108.3 . . ?
C13 C12 H12A 110.0 . . ?
C13 C12 H12B 110.0 . . ?
N2 C12 H12A 110.0 . . ?
N2 C12 H12B 110.0 . . ?
N2 C12 C13 108.64(13) . . ?
N6 C13 C12 116.82(15) . . ?
O1 C13 C12 120.08(15) . . ?
O1 C13 N6 123.01(16) . . ?
H14A C14 H14B 108.4 . . ?
C15 C14 H14A 110.0 . . ?
C15 C14 H14B 110.0 . . ?
N4 C14 H14A 110.0 . . ?
N4 C14 H14B 110.0 . . ?
N4 C14 C15 108.53(13) . . ?
N5 C15 C14 116.04(15) . . ?
O2 C15 C14 120.54(15) . . ?
O2 C15 N5 123.38(16) . . ?
C1 N1 Ni1 118.91(11) . . ?
C5 N1 Ni1 119.01(11) . . ?
C5 N1 C1 121.44(15) . . ?
C6 N2 Ni1 109.09(10) . . ?
C7 N2 Ni1 104.65(10) . . ?
C7 N2 C6 112.24(13) . . ?
C12 N2 Ni1 106.48(10) . . ?
C12 N2 C6 110.30(13) . . ?
C12 N2 C7 113.67(13) . . ?
Ni1 N3 H3A 108.4 . . ?
C8 N3 Ni1 108.39(11) . . ?
C8 N3 H3A 108.4 . . ?
C9 N3 Ni1 106.64(11) . . ?
C9 N3 C8 116.26(14) . . ?
C9 N3 H3A 108.4 . . ?
C10 N4 Ni1 103.93(10) . . ?
C11 N4 Ni1 109.30(10) . . ?
C11 N4 C10 111.39(13) . . ?
C14 N4 Ni1 108.27(10) . . ?
C14 N4 C10 109.50(13) . . ?
C14 N4 C11 113.92(14) . . ?
C15 N5 H5A 120.0 . . ?
C15 N5 H5B 120.0 . . ?
H5A N5 H5B 120.0 . . ?
C13 N6 H6C 120.0 . . ?
C13 N6 H6D 120.0 . . ?
H6C N6 H6D 120.0 . . ?
C13 O1 Ni1 113.50(11) . . ?
C15 O2 Ni1 113.18(11) . . ?
O3 Cl1 O4 109.38(10) . . ?
O3 Cl1 O5 109.86(10) . . ?
O3 Cl1 O6 109.98(10) . . ?
O4 Cl1 O6 109.25(9) . . ?
O5 Cl1 O4 109.42(10) . . ?
O5 Cl1 O6 108.93(10) . . ?
O7 Cl2 O10 106.38(12) . . ?
O8 Cl2 O7 110.31(10) . . ?
O8 Cl2 O10 107.40(12) . . ?
O9 Cl2 O7 110.62(12) . . ?
O9 Cl2 O8 112.69(14) . . ?
O9 Cl2 O10 109.18(18) . . ?

loop_
_geom_bond_atom_site_label_1
_geom_bond_atom_site_label_2
_geom_bond_distance
_geom_bond_site_symmetry_2
_geom_bond_publ_flag
Ni1 N1 1.9819(14) . ?
Ni1 N2 2.1350(14) . ?
Ni1 N3 2.0583(15) . ?
Ni1 N4 2.1260(14) . ?
Ni1 O1 2.0978(12) . ?
Ni1 O2 2.1191(12) . ?
C1 C2 1.386(2) . ?
C1 C11 1.511(2) . ?
C1 N1 1.341(2) . ?
C2 H2 0.9500 . ?
C2 C3 1.393(3) . ?
C3 H3 0.9500 . ?
C3 C4 1.389(3) . ?
C4 H4 0.9500 . ?
C4 C5 1.388(2) . ?
C5 C6 1.510(2) . ?
C5 N1 1.338(2) . ?
C6 H6A 0.9900 . ?
C6 H6B 0.9900 . ?
C6 N2 1.497(2) . ?
C7 H7A 0.9900 . ?
C7 H7B 0.9900 . ?
C7 C8 1.526(3) . ?
C7 N2 1.486(2) . ?
C8 H8A 0.9900 . ?
C8 H8B 0.9900 . ?
C8 N3 1.482(2) . ?
C9 H9A 0.9900 . ?
C9 H9B 0.9900 . ?
C9 C10 1.518(3) . ?
C9 N3 1.482(2) . ?
C10 H10A 0.9900 . ?
C10 H10B 0.9900 . ?
C10 N4 1.495(2) . ?
C11 H11A 0.9900 . ?
C11 H11B 0.9900 . ?
C11 N4 1.485(2) . ?
C12 H12A 0.9900 . ?
C12 H12B 0.9900 . ?
C12 C13 1.522(2) . ?
C12 N2 1.472(2) . ?
C13 N6 1.317(2) . ?
C13 O1 1.252(2) . ?
C14 H14A 0.9900 . ?
C14 H14B 0.9900 . ?
C14 C15 1.528(2) . ?
C14 N4 1.470(2) . ?
C15 N5 1.317(2) . ?
C15 O2 1.252(2) . ?
N3 H3A 1.0000 . ?
N5 H5A 0.8800 . ?
N5 H5B 0.8800 . ?
N6 H6C 0.8800 . ?
N6 H6D 0.8800 . ?
O3 Cl1 1.4343(15) . ?
O4 Cl1 1.4402(15) . ?
O5 Cl1 1.4370(15) . ?
O6 Cl1 1.4452(15) . ?
O7 Cl2 1.4407(15) . ?
O8 Cl2 1.4308(17) . ?
O9 Cl2 1.4101(19) . ?
O10 Cl2 1.452(2) . ?

loop_
_geom_torsion_atom_site_label_1
_geom_torsion_atom_site_label_2
_geom_torsion_atom_site_label_3
_geom_torsion_atom_site_label_4
_geom_torsion
_geom_torsion_site_symmetry_1
_geom_torsion_site_symmetry_2
_geom_torsion_site_symmetry_3
_geom_torsion_site_symmetry_4
_geom_torsion_publ_flag
C1 C2 C3 C4 -0.3(3) . . . . ?
C1 C11 N4 Ni1 -25.12(16) . . . . ?
C1 C11 N4 C10 89.16(16) . . . . ?
C1 C11 N4 C14 -146.37(14) . . . . ?
C2 C1 C11 N4 -157.40(17) . . . . ?
C2 C1 N1 Ni1 170.77(14) . . . . ?
C2 C1 N1 C5 0.1(3) . . . . ?
C2 C3 C4 C5 -0.3(3) . . . . ?
C3 C4 C5 C6 179.39(18) . . . . ?
C3 C4 C5 N1 0.9(3) . . . . ?
C4 C5 C6 N2 164.07(17) . . . . ?
C4 C5 N1 Ni1 -171.46(14) . . . . ?
C4 C5 N1 C1 -0.8(3) . . . . ?
C5 C6 N2 Ni1 15.90(17) . . . . ?
C5 C6 N2 C7 -99.61(17) . . . . ?
C5 C6 N2 C12 132.53(15) . . . . ?
C6 C5 N1 Ni1 9.9(2) . . . . ?
C6 C5 N1 C1 -179.39(15) . . . . ?
C7 C8 N3 Ni1 -40.61(16) . . . . ?
C7 C8 N3 C9 -160.66(14) . . . . ?
C8 C7 N2 Ni1 -42.09(15) . . . . ?
C8 C7 N2 C6 76.09(17) . . . . ?
C8 C7 N2 C12 -157.86(14) . . . . ?
C9 C10 N4 Ni1 35.03(15) . . . . ?
C9 C10 N4 C11 -82.54(17) . . . . ?
C9 C10 N4 C14 150.53(14) . . . . ?
C10 C9 N3 Ni1 44.89(15) . . . . ?
C10 C9 N3 C8 165.86(14) . . . . ?
C11 C1 C2 C3 -177.88(18) . . . . ?
C11 C1 N1 Ni1 -10.72(19) . . . . ?
C11 C1 N1 C5 178.57(15) . . . . ?
C12 C13 O1 Ni1 -4.0(2) . . . . ?
C13 C12 N2 Ni1 35.88(15) . . . . ?
C13 C12 N2 C6 -82.36(16) . . . . ?
C13 C12 N2 C7 150.56(14) . . . . ?
C14 C15 O2 Ni1 -8.1(2) . . . . ?
C15 C14 N4 Ni1 32.96(15) . . . . ?
C15 C14 N4 C10 -79.74(16) . . . . ?
C15 C14 N4 C11 154.78(14) . . . . ?
N1 C1 C2 C3 0.5(3) . . . . ?
N1 C1 C11 N4 24.1(2) . . . . ?
N1 C5 C6 N2 -17.3(2) . . . . ?
N2 C7 C8 N3 56.87(18) . . . . ?
N2 C12 C13 N6 160.30(15) . . . . ?
N2 C12 C13 O1 -22.9(2) . . . . ?
N3 C9 C10 N4 -55.55(18) . . . . ?
N4 C14 C15 N5 164.72(15) . . . . ?
N4 C14 C15 O2 -17.5(2) . . . . ?
N5 C15 O2 Ni1 169.47(14) . . . . ?
N6 C13 O1 Ni1 172.62(14) . . . . ?
